data_7052476
loop_
_publ_author_name
'Calleja, Maria'
'Mason, Sax A.'
'Paul D. Prince'
'Steed, Jonathan W.'
'Wilkinson, Clive'

_publ_section_title
;
 Single crystal neutron and X-ray diffraction studies of
 (H7O3)[AuCl4]&#x00B7;15-crown-5
;
_journal_issue 12
_journal_name_full 'New Journal of Chemistry'
_journal_page_first 1475
_journal_page_last 1478
_journal_paper_doi 10.1039/B108935H
_journal_volume 25
_journal_year 2001
_chemical_formula_sum 'C10 H27 Au Cl4 O8'
_chemical_formula_weight 614.08
_space_group_IT_number 14
_symmetry_cell_setting monoclinic
_symmetry_space_group_name_Hall '-P 2yn'
_symmetry_space_group_name_H-M 'P 1 21/n 1'
_atom_sites_solution_hydrogens geom
_atom_sites_solution_primary direct
_atom_sites_solution_secondary difmap
_audit_creation_method SHELXL-97
_cell_angle_alpha 90.00
_cell_angle_beta 104.347(3)
_cell_angle_gamma 90.00
_cell_formula_units_Z 4
_cell_length_a 7.9441(7)
_cell_length_b 18.6964(16)
_cell_length_c 13.9886(10)
_cell_measurement_temperature 100(2)
_cell_volume 2012.9(3)
_computing_cell_refinement DENZO-SMN
_computing_data_collection 'Nonius Collect'
_computing_data_reduction DENZO-SMN
_computing_molecular_graphics 'XSeed (Barbour, 1999)'
_computing_structure_refinement 'SHELXL-97 (Sheldrick, 1997)'
_computing_structure_solution 'SHELXS-97 (Sheldrick, 1990)'
_diffrn_ambient_temperature 100(2)
_diffrn_measured_fraction_theta_full 0.994
_diffrn_measured_fraction_theta_max 0.994
_diffrn_radiation_monochromator graphite
_diffrn_radiation_source 'fine-focus sealed tube'
_diffrn_radiation_type MoK\a
_diffrn_radiation_wavelength 0.71073
_diffrn_reflns_av_R_equivalents 0.0340
_diffrn_reflns_av_sigmaI/netI 0.0544
_diffrn_reflns_limit_h_max 10
_diffrn_reflns_limit_h_min -10
_diffrn_reflns_limit_k_max 22
_diffrn_reflns_limit_k_min -24
_diffrn_reflns_limit_l_max 18
_diffrn_reflns_limit_l_min -18
_diffrn_reflns_number 7727
_diffrn_reflns_theta_full 27.50
_diffrn_reflns_theta_max 27.50
_diffrn_reflns_theta_min 1.86
_diffrn_standards_decay_% 0
_exptl_absorpt_coefficient_mu 27.3
_exptl_absorpt_correction_T_max 0.5066
_exptl_absorpt_correction_T_min 0.3021
_exptl_absorpt_correction_type Scalepack
_exptl_crystal_colour yellow
_exptl_crystal_density_diffrn 2.026
_exptl_crystal_density_method 'not measured'
_exptl_crystal_description needle
_exptl_crystal_F_000 1192
_exptl_crystal_size_max 0.20
_exptl_crystal_size_mid 0.15
_exptl_crystal_size_min 0.10
_refine_diff_density_max 1.775
_refine_diff_density_min -2.166
_refine_diff_density_rms 0.182
_refine_ls_extinction_coef 0.00149(13)
_refine_ls_extinction_expression Fc^*^=kFc[1+0.001xFc^2^\l^3^/sin(2\q)]^-1/4^
_refine_ls_extinction_method SHELXL
_refine_ls_goodness_of_fit_ref 1.107
_refine_ls_hydrogen_treatment mixed
_refine_ls_matrix_type full
_refine_ls_number_parameters 237
_refine_ls_number_reflns 4598
_refine_ls_number_restraints 0
_refine_ls_restrained_S_all 1.107
_refine_ls_R_factor_all 0.0462
_refine_ls_R_factor_gt 0.0358
_refine_ls_shift/su_max 0.002
_refine_ls_shift/su_mean 0.000
_refine_ls_structure_factor_coef Fsqd
_refine_ls_weighting_details 'calc w=1/[\s^2^(Fo^2^)+(0.0000P)^2^+7.4452P] where P=(Fo^2^+2Fc^2^)/3'
_refine_ls_weighting_scheme calc
_refine_ls_wR_factor_gt 0.0789
_refine_ls_wR_factor_ref 0.0830
_reflns_number_gt 3759
_reflns_number_total 4598
_reflns_threshold_expression >2sigma(I)
_cod_data_source_file b108935h.txt
_cod_data_source_block au153(X-ray)
_cod_original_sg_symbol_H-M P21/n
_cod_database_code 7052476

loop_
_symmetry_equiv_pos_as_xyz
'x, y, z'
'-x+1/2, y+1/2, -z+1/2'
'-x, -y, -z'
'x-1/2, -y-1/2, z-1/2'

loop_
_atom_site_label
_atom_site_type_symbol
_atom_site_fract_x
_atom_site_fract_y
_atom_site_fract_z
_atom_site_U_iso_or_equiv
_atom_site_adp_type
_atom_site_occupancy
_atom_site_symmetry_multiplicity
_atom_site_calc_flag
_atom_site_refinement_flags
_atom_site_disorder_assembly
_atom_site_disorder_group
Au1 Au 0.75005(2) 0.505952(9) 0.750363(13) 0.01120(10) Uani 1 1 d . . .
Cl1 Cl 0.81798(17) 0.56227(7) 0.62061(10) 0.0241(3) Uani 1 1 d . . .
O1 O 1.1572(4) 0.17769(16) 0.6235(2) 0.0116(6) Uani 1 1 d . . .
C1 C 1.1107(7) 0.2082(2) 0.5273(3) 0.0155(10) Uani 1 1 d . . .
H1A H 0.9891 0.1958 0.4943 0.019 Uiso 1 1 calc R . .
H1B H 1.1870 0.1892 0.4871 0.019 Uiso 1 1 calc R . .
Cl2 Cl 0.55463(16) 0.43516(6) 0.64355(9) 0.0210(3) Uani 1 1 d . . .
O2 O 0.9995(4) 0.31412(16) 0.5827(2) 0.0125(7) Uani 1 1 d . . .
C2 C 1.1301(6) 0.2877(2) 0.5365(4) 0.0162(10) Uani 1 1 d . . .
H2A H 1.2473 0.3001 0.5770 0.019 Uiso 1 1 calc R . .
H2B H 1.1152 0.3096 0.4705 0.019 Uiso 1 1 calc R . .
Cl3 Cl 0.68019(18) 0.44992(7) 0.88063(9) 0.0239(3) Uani 1 1 d . . .
O3 O 1.0386(4) 0.37079(16) 0.7755(2) 0.0126(7) Uani 1 1 d . . .
C3 C 1.0095(6) 0.3891(2) 0.6043(3) 0.0137(9) Uani 1 1 d . . .
H3A H 0.8908 0.4081 0.5977 0.016 Uiso 1 1 calc R . .
H3B H 1.0603 0.4142 0.5557 0.016 Uiso 1 1 calc R . .
Cl4 Cl 0.94473(17) 0.57534(7) 0.85681(10) 0.0272(3) Uani 1 1 d . . .
O4 O 1.1445(4) 0.25309(16) 0.9013(2) 0.0144(7) Uani 1 1 d . . .
C4 C 1.1177(6) 0.4044(2) 0.7063(3) 0.0140(9) Uani 1 1 d . . .
H4A H 1.2369 0.3857 0.7139 0.017 Uiso 1 1 calc R . .
H4B H 1.1252 0.4567 0.7180 0.017 Uiso 1 1 calc R . .
O5 O 1.0669(4) 0.12795(16) 0.7894(2) 0.0126(7) Uani 1 1 d . . .
C5 C 1.1374(6) 0.3788(2) 0.8755(3) 0.0154(10) Uani 1 1 d . . .
H5A H 1.1117 0.4256 0.9018 0.018 Uiso 1 1 calc R . .
H5B H 1.2632 0.3768 0.8787 0.018 Uiso 1 1 calc R . .
O8 O 0.3771(5) 0.2431(2) 0.7827(3) 0.0236(9) Uani 1 1 d . . .
C6 C 1.0894(6) 0.3193(2) 0.9358(3) 0.0154(10) Uani 1 1 d . . .
H6A H 1.1473 0.3262 1.0064 0.019 Uiso 1 1 calc R . .
H6B H 0.9622 0.3187 0.9283 0.019 Uiso 1 1 calc R . .
O6 O 0.8566(5) 0.2277(2) 0.6904(3) 0.0136(7) Uani 1 1 d . . .
C7 C 1.0776(6) 0.1912(2) 0.9382(3) 0.0157(10) Uani 1 1 d . . .
H7A H 0.9490 0.1927 0.9204 0.019 Uiso 1 1 calc R . .
H7B H 1.1184 0.1896 1.0110 0.019 Uiso 1 1 calc R . .
O7 O 0.6858(5) 0.2861(2) 0.7899(3) 0.0171(8) Uani 1 1 d . . .
C8 C 1.1392(6) 0.1259(3) 0.8942(3) 0.0158(10) Uani 1 1 d . . .
H8A H 1.2677 0.1255 0.9090 0.019 Uiso 1 1 calc R . .
H8B H 1.1006 0.0821 0.9225 0.019 Uiso 1 1 calc R . .
C9 C 1.1588(6) 0.0836(2) 0.7353(3) 0.0122(9) Uani 1 1 d . . .
H9A H 1.1303 0.0327 0.7426 0.015 Uiso 1 1 calc R . .
H9B H 1.2857 0.0900 0.7612 0.015 Uiso 1 1 calc R . .
C10 C 1.1057(6) 0.1049(2) 0.6289(3) 0.0119(9) Uani 1 1 d . . .
H10A H 1.1635 0.0740 0.5891 0.014 Uiso 1 1 calc R . .
H10B H 0.9783 0.1001 0.6032 0.014 Uiso 1 1 calc R . .
H2 H 0.907(8) 0.259(3) 0.670(4) 0.015(15) Uiso 1 1 d . . .
H5 H 0.683(6) 0.324(3) 0.783(4) 0.002(13) Uiso 1 1 d . . .
H1 H 0.758(10) 0.259(5) 0.744(6) 0.07(3) Uiso 1 1 d . . .
H3 H 0.906(9) 0.200(4) 0.717(5) 0.03(2) Uiso 1 1 d . . .
H4 H 0.588(10) 0.270(4) 0.790(5) 0.033(18) Uiso 1 1 d . . .
H7 H 0.323(10) 0.247(3) 0.813(5) 0.03(2) Uiso 1 1 d . . .
H6 H 0.315(11) 0.224(4) 0.738(6) 0.05(2) Uiso 1 1 d . . .

loop_
_atom_site_aniso_label
_atom_site_aniso_U_11
_atom_site_aniso_U_22
_atom_site_aniso_U_33
_atom_site_aniso_U_23
_atom_site_aniso_U_13
_atom_site_aniso_U_12
Au1 0.01155(13) 0.01139(12) 0.01317(14) 0.00159(6) 0.00778(8) 0.00245(6)
Cl1 0.0279(7) 0.0234(6) 0.0265(7) 0.0106(5) 0.0176(5) 0.0028(5)
O1 0.0109(16) 0.0139(15) 0.0093(15) 0.0003(13) 0.0014(12) -0.0024(12)
C1 0.020(3) 0.020(2) 0.008(2) 0.0000(19) 0.0055(18) 0.0032(19)
Cl2 0.0184(6) 0.0239(6) 0.0220(6) -0.0060(5) 0.0077(5) -0.0030(5)
O2 0.0114(16) 0.0148(15) 0.0142(16) 0.0010(13) 0.0084(13) 0.0008(13)
C2 0.019(3) 0.019(2) 0.017(2) 0.000(2) 0.014(2) 0.0003(19)
Cl3 0.0320(7) 0.0244(6) 0.0207(6) 0.0087(5) 0.0168(5) 0.0075(5)
O3 0.0091(16) 0.0183(16) 0.0098(16) 0.0006(13) 0.0016(12) -0.0041(13)
C3 0.015(2) 0.013(2) 0.016(2) 0.0016(19) 0.0097(19) 0.0008(18)
Cl4 0.0188(7) 0.0310(7) 0.0323(7) -0.0145(6) 0.0073(5) -0.0036(5)
O4 0.0152(18) 0.0149(16) 0.0163(18) -0.0008(13) 0.0104(14) 0.0016(12)
C4 0.010(2) 0.014(2) 0.020(2) 0.0000(19) 0.0082(19) -0.0021(17)
O5 0.0104(17) 0.0161(16) 0.0118(16) -0.0016(13) 0.0036(13) 0.0041(13)
C5 0.012(2) 0.019(2) 0.013(2) -0.0065(19) -0.0021(18) -0.0013(18)
O8 0.0106(19) 0.040(2) 0.024(2) -0.0133(18) 0.0121(18) -0.0116(16)
C6 0.015(3) 0.020(2) 0.011(2) -0.0047(19) 0.0032(18) 0.0019(19)
O6 0.0131(18) 0.0137(17) 0.0152(18) 0.0023(16) 0.0056(15) -0.0009(16)
C7 0.017(3) 0.020(2) 0.012(2) 0.0024(19) 0.0070(18) -0.0018(19)
O7 0.0122(19) 0.0140(19) 0.030(2) -0.0038(16) 0.0142(15) -0.0032(15)
C8 0.014(2) 0.019(2) 0.013(2) 0.0048(19) 0.0015(19) 0.0006(19)
C9 0.007(2) 0.012(2) 0.019(2) 0.0006(18) 0.0051(18) 0.0027(17)
C10 0.009(2) 0.014(2) 0.014(2) -0.0036(18) 0.0066(18) -0.0024(17)

loop_
_atom_type_symbol
_atom_type_description
_atom_type_scat_dispersion_real
_atom_type_scat_dispersion_imag
_atom_type_scat_source
C C 0.0033 0.0016 'International Tables Vol C Tables 4.2.6.8 and 6.1.1.4'
H H 0.0000 0.0000 'International Tables Vol C Tables 4.2.6.8 and 6.1.1.4'
O O 0.0106 0.0060 'International Tables Vol C Tables 4.2.6.8 and 6.1.1.4'
Cl Cl 0.1484 0.1585 'International Tables Vol C Tables 4.2.6.8 and 6.1.1.4'
Au Au -2.0133 8.8022 'International Tables Vol C Tables 4.2.6.8 and 6.1.1.4'

loop_
_geom_angle_atom_site_label_1
_geom_angle_atom_site_label_2
_geom_angle_atom_site_label_3
_geom_angle
_geom_angle_site_symmetry_1
_geom_angle_site_symmetry_3
_geom_angle_publ_flag
Cl4 Au1 Cl1 90.06(5) . . ?
Cl4 Au1 Cl3 89.97(5) . . ?
Cl1 Au1 Cl3 179.59(4) . . ?
Cl4 Au1 Cl2 179.56(5) . . ?
Cl1 Au1 Cl2 90.20(5) . . ?
Cl3 Au1 Cl2 89.77(5) . . ?
C1 O1 C10 114.9(3) . . ?
O1 C1 C2 108.6(4) . . ?
O1 C1 H1A 110.0 . . ?
C2 C1 H1A 110.0 . . ?
O1 C1 H1B 110.0 . . ?
C2 C1 H1B 110.0 . . ?
H1A C1 H1B 108.3 . . ?
C3 O2 C2 115.0(3) . . ?
O2 C2 C1 108.0(4) . . ?
O2 C2 H2A 110.1 . . ?
C1 C2 H2A 110.1 . . ?
O2 C2 H2B 110.1 . . ?
C1 C2 H2B 110.1 . . ?
H2A C2 H2B 108.4 . . ?
C4 O3 C5 113.0(3) . . ?
O2 C3 C4 112.1(4) . . ?
O2 C3 H3A 109.2 . . ?
C4 C3 H3A 109.2 . . ?
O2 C3 H3B 109.2 . . ?
C4 C3 H3B 109.2 . . ?
H3A C3 H3B 107.9 . . ?
C7 O4 C6 114.0(4) . . ?
O3 C4 C3 108.5(4) . . ?
O3 C4 H4A 110.0 . . ?
C3 C4 H4A 110.0 . . ?
O3 C4 H4B 110.0 . . ?
C3 C4 H4B 110.0 . . ?
H4A C4 H4B 108.4 . . ?
C8 O5 C9 113.3(3) . . ?
O3 C5 C6 108.5(4) . . ?
O3 C5 H5A 110.0 . . ?
C6 C5 H5A 110.0 . . ?
O3 C5 H5B 110.0 . . ?
C6 C5 H5B 110.0 . . ?
H5A C5 H5B 108.4 . . ?
H7 O8 H6 100(8) . . ?
O4 C6 C5 108.0(4) . . ?
O4 C6 H6A 110.1 . . ?
C5 C6 H6A 110.1 . . ?
O4 C6 H6B 110.1 . . ?
C5 C6 H6B 110.1 . . ?
H6A C6 H6B 108.4 . . ?
H2 O6 H1 107(5) . . ?
H2 O6 H3 117(7) . . ?
H1 O6 H3 111(7) . . ?
O4 C7 C8 108.8(4) . . ?
O4 C7 H7A 109.9 . . ?
C8 C7 H7A 109.9 . . ?
O4 C7 H7B 109.9 . . ?
C8 C7 H7B 109.9 . . ?
H7A C7 H7B 108.3 . . ?
H5 O7 H1 112(6) . . ?
H5 O7 H4 111(6) . . ?
H1 O7 H4 118(6) . . ?
O5 C8 C7 107.9(4) . . ?
O5 C8 H8A 110.1 . . ?
C7 C8 H8A 110.1 . . ?
O5 C8 H8B 110.1 . . ?
C7 C8 H8B 110.1 . . ?
H8A C8 H8B 108.4 . . ?
O5 C9 C10 108.4(3) . . ?
O5 C9 H9A 110.0 . . ?
C10 C9 H9A 110.0 . . ?
O5 C9 H9B 110.0 . . ?
C10 C9 H9B 110.0 . . ?
H9A C9 H9B 108.4 . . ?
O1 C10 C9 106.9(4) . . ?
O1 C10 H10A 110.3 . . ?
C9 C10 H10A 110.3 . . ?
O1 C10 H10B 110.3 . . ?
C9 C10 H10B 110.3 . . ?
H10A C10 H10B 108.6 . . ?

loop_
_geom_bond_atom_site_label_1
_geom_bond_atom_site_label_2
_geom_bond_distance
_geom_bond_site_symmetry_2
_geom_bond_publ_flag
Au1 Cl4 2.2695(13) . ?
Au1 Cl1 2.2759(12) . ?
Au1 Cl3 2.2863(12) . ?
Au1 Cl2 2.2902(12) . ?
O1 C1 1.424(5) . ?
O1 C10 1.429(5) . ?
C1 C2 1.497(7) . ?
C1 H1A 0.9900 . ?
C1 H1B 0.9900 . ?
O2 C3 1.432(5) . ?
O2 C2 1.438(5) . ?
C2 H2A 0.9900 . ?
C2 H2B 0.9900 . ?
O3 C4 1.424(5) . ?
O3 C5 1.433(5) . ?
C3 C4 1.499(6) . ?
C3 H3A 0.9900 . ?
C3 H3B 0.9900 . ?
O4 C7 1.424(5) . ?
O4 C6 1.436(5) . ?
C4 H4A 0.9900 . ?
C4 H4B 0.9900 . ?
O5 C8 1.437(5) . ?
O5 C9 1.437(5) . ?
C5 C6 1.501(7) . ?
C5 H5A 0.9900 . ?
C5 H5B 0.9900 . ?
O8 H7 0.68(7) . ?
O8 H6 0.78(8) . ?
C6 H6A 0.9900 . ?
C6 H6B 0.9900 . ?
O6 H2 0.80(6) . ?
O6 H1 1.35(9) . ?
O6 H3 0.69(7) . ?
C7 C8 1.502(7) . ?
C7 H7A 0.9900 . ?
C7 H7B 0.9900 . ?
O7 H5 0.72(5) . ?
O7 H1 1.08(9) . ?
O7 H4 0.84(8) . ?
C8 H8A 0.9900 . ?
C8 H8B 0.9900 . ?
C9 C10 1.497(6) . ?
C9 H9A 0.9900 . ?
C9 H9B 0.9900 . ?
C10 H10A 0.9900 . ?
C10 H10B 0.9900 . ?

loop_
_geom_torsion_atom_site_label_1
_geom_torsion_atom_site_label_2
_geom_torsion_atom_site_label_3
_geom_torsion_atom_site_label_4
_geom_torsion
_geom_torsion_site_symmetry_1
_geom_torsion_site_symmetry_2
_geom_torsion_site_symmetry_3
_geom_torsion_site_symmetry_4
_geom_torsion_publ_flag
C10 O1 C1 C2 165.4(4) . . . . ?
C3 O2 C2 C1 175.1(4) . . . . ?
O1 C1 C2 O2 -67.9(5) . . . . ?
C2 O2 C3 C4 -91.8(5) . . . . ?
C5 O3 C4 C3 176.7(4) . . . . ?
O2 C3 C4 O3 -61.5(5) . . . . ?
C4 O3 C5 C6 -156.6(4) . . . . ?
C7 O4 C6 C5 -168.3(4) . . . . ?
O3 C5 C6 O4 65.3(5) . . . . ?
C6 O4 C7 C8 178.1(4) . . . . ?
C9 O5 C8 C7 160.1(4) . . . . ?
O4 C7 C8 O5 -63.6(5) . . . . ?
C8 O5 C9 C10 -164.6(4) . . . . ?
C1 O1 C10 C9 -177.7(4) . . . . ?
O5 C9 C10 O1 62.1(4) . . . . ?
